data_4328719
loop_
_publ_author_name
'Quang Bac Nguyen'
'Chun-Liang Chen'
'Yun-Wei Chiang'
'Kwang-Hwa Lii'

_publ_section_title
;
 Cs3UGe7O18: A Pentavalent Uranium Germanate Containing Four- and
 Six-Coordinate Germanium
;
_journal_name_full 'Inorganic Chemistry'
_journal_page_first 3879
_journal_page_last 3882
_journal_paper_doi 10.1021/ic3000872
_journal_volume 51
_journal_year 2012
_chemical_formula_sum 'Cs3 Ge7 O18 U'
_chemical_formula_weight 1432.89
_chemical_name_systematic
; 
 ? 
;
_space_group_IT_number 165
_symmetry_cell_setting trigonal
_symmetry_space_group_name_Hall '-P 3 2"c'
_symmetry_space_group_name_H-M 'P -3 c 1'
_atom_sites_solution_primary direct
_atom_sites_solution_secondary difmap
_audit_creation_method SHELXL-97
_cell_angle_alpha 90.00
_cell_angle_beta 90.00
_cell_angle_gamma 120.00
_cell_formula_units_Z 6
_cell_length_a 12.5582(4)
_cell_length_b 12.5582(4)
_cell_length_c 19.7870(6)
_cell_measurement_reflns_used 9971
_cell_measurement_temperature 296(2)
_cell_measurement_theta_max 28.40
_cell_measurement_theta_min 3.24
_cell_volume 2702.50(15)
_computing_cell_refinement 'Bruker SAINT'
_computing_data_collection 'Bruker APEX2'
_computing_data_reduction 'Bruker SAINT'
_computing_molecular_graphics 'Bruker SHELXTL'
_computing_publication_material 'Bruker SHELXTL'
_computing_structure_refinement 'SHELXL-97 (Sheldrick, 2008)'
_computing_structure_solution 'SHELXS-97 (Sheldrick, 2008)'
_diffrn_ambient_temperature 296(2)
_diffrn_measured_fraction_theta_full 0.993
_diffrn_measured_fraction_theta_max 0.993
_diffrn_measurement_device_type 'Bruker APEX-II CCD'
_diffrn_measurement_method 'Phi and Omega scans'
_diffrn_radiation_monochromator graphite
_diffrn_radiation_source 'fine-focus sealed tube'
_diffrn_radiation_type MoK\a
_diffrn_radiation_wavelength 0.71073
_diffrn_reflns_av_R_equivalents 0.0535
_diffrn_reflns_av_sigmaI/netI 0.0309
_diffrn_reflns_limit_h_max 11
_diffrn_reflns_limit_h_min -16
_diffrn_reflns_limit_k_max 16
_diffrn_reflns_limit_k_min -16
_diffrn_reflns_limit_l_max 26
_diffrn_reflns_limit_l_min -26
_diffrn_reflns_number 22273
_diffrn_reflns_theta_full 28.43
_diffrn_reflns_theta_max 28.43
_diffrn_reflns_theta_min 1.87
_exptl_absorpt_coefficient_mu 26.528
_exptl_absorpt_correction_T_max 0.7457
_exptl_absorpt_correction_T_min 0.4515
_exptl_absorpt_correction_type empirical
_exptl_absorpt_process_details SADABS
_exptl_crystal_colour 'Pale Cyan'
_exptl_crystal_density_diffrn 5.283
_exptl_crystal_description Plate-like
_exptl_crystal_F_000 3750
_exptl_crystal_size_max 0.10
_exptl_crystal_size_mid 0.10
_exptl_crystal_size_min 0.02
_refine_diff_density_max 1.018
_refine_diff_density_min -1.823
_refine_diff_density_rms 0.221
_refine_ls_extinction_coef 0.000115(16)
_refine_ls_extinction_expression Fc^*^=kFc[1+0.001xFc^2^\l^3^/sin(2\q)]^-1/4^
_refine_ls_extinction_method SHELXL
_refine_ls_goodness_of_fit_ref 1.040
_refine_ls_matrix_type full
_refine_ls_number_parameters 134
_refine_ls_number_reflns 2269
_refine_ls_number_restraints 0
_refine_ls_restrained_S_all 1.040
_refine_ls_R_factor_all 0.0268
_refine_ls_R_factor_gt 0.0204
_refine_ls_shift/su_max 0.001
_refine_ls_shift/su_mean 0.000
_refine_ls_structure_factor_coef Fsqd
_refine_ls_weighting_details 'calc w=1/[\s^2^(Fo^2^)+(0.0262P)^2^+0.9561P] where P=(Fo^2^+2Fc^2^)/3'
_refine_ls_weighting_scheme calc
_refine_ls_wR_factor_gt 0.0519
_refine_ls_wR_factor_ref 0.0544
_reflns_number_gt 1958
_reflns_number_total 2269
_reflns_threshold_expression >2sigma(I)
_cod_data_source_file ic3000872_si_002.cif
_cod_data_source_block 1
_cod_database_code 4328719

loop_
_symmetry_equiv_pos_as_xyz
'x, y, z'
'-y, x-y, z'
'-x+y, -x, z'
'y, x, -z+1/2'
'x-y, -y, -z+1/2'
'-x, -x+y, -z+1/2'
'-x, -y, -z'
'y, -x+y, -z'
'x-y, x, -z'
'-y, -x, z-1/2'
'-x+y, y, z-1/2'
'x, x-y, z-1/2'

loop_
_atom_site_label
_atom_site_type_symbol
_atom_site_fract_x
_atom_site_fract_y
_atom_site_fract_z
_atom_site_U_iso_or_equiv
_atom_site_adp_type
_atom_site_occupancy
_atom_site_symmetry_multiplicity
_atom_site_calc_flag
_atom_site_refinement_flags
Cs1 Cs 1.0000 0.33558(3) 0.2500 0.01393(10) Uani 1 2 d S
Cs2 Cs 0.99830(2) 0.33773(2) 0.045232(16) 0.01892(9) Uani 1 1 d .
U1 U 1.0000 0.0000 0.0000 0.00682(9) Uani 1 6 d S
U2 U 0.6667 0.3333 0.019630(13) 0.00632(8) Uani 1 3 d S
Ge1 Ge 1.0000 0.0000 0.2500 0.0066(2) Uani 1 6 d S
Ge2 Ge 0.6667 0.3333 0.26646(4) 0.00627(16) Uani 1 3 d S
Ge3 Ge 1.18558(4) 0.18421(4) 0.13872(2) 0.00701(10) Uani 1 1 d .
Ge4 Ge 0.65775(4) 0.12944(4) 0.15678(2) 0.00665(10) Uani 1 1 d .
Ge5 Ge 1.32382(4) 0.47842(4) 0.12410(2) 0.00693(10) Uani 1 1 d .
O1 O 1.0667(2) 0.1418(2) 0.19502(14) 0.0089(6) Uani 1 1 d .
O2 O 1.2482(2) 0.5263(3) 0.17701(15) 0.0102(6) Uani 1 1 d .
O3 O 0.6034(2) 0.1908(3) 0.21493(16) 0.0119(6) Uani 1 1 d .
O4 O 1.2143(3) 0.3250(2) 0.10246(15) 0.0114(6) Uani 1 1 d .
O5 O 0.7865(3) 0.1133(3) 0.17558(15) 0.0113(6) Uani 1 1 d .
O6 O 1.1564(3) 0.0945(3) 0.06549(15) 0.0117(6) Uani 1 1 d .
O7 O 1.4545(3) 0.4732(3) 0.14955(15) 0.0120(6) Uani 1 1 d .
O8 O 0.6895(3) 0.2021(3) 0.07802(15) 0.0151(6) Uani 1 1 d .
O9 O 1.3625(2) 0.5490(3) 0.04452(14) 0.0110(6) Uani 1 1 d .

loop_
_atom_site_aniso_label
_atom_site_aniso_U_11
_atom_site_aniso_U_22
_atom_site_aniso_U_33
_atom_site_aniso_U_23
_atom_site_aniso_U_13
_atom_site_aniso_U_12
Cs1 0.01264(19) 0.01171(15) 0.0177(2) -0.00102(7) -0.00204(15) 0.00632(9)
Cs2 0.01867(15) 0.01724(15) 0.02288(17) -0.00221(11) -0.00651(11) 0.01050(12)
U1 0.00667(12) 0.00667(12) 0.00713(18) 0.000 0.000 0.00333(6)
U2 0.00642(10) 0.00642(10) 0.00613(14) 0.000 0.000 0.00321(5)
Ge1 0.0064(3) 0.0064(3) 0.0069(5) 0.000 0.000 0.00322(15)
Ge2 0.0060(2) 0.0060(2) 0.0069(4) 0.000 0.000 0.00299(11)
Ge3 0.0062(2) 0.0066(2) 0.0076(2) -0.00003(16) 0.00045(16) 0.00281(17)
Ge4 0.0071(2) 0.0060(2) 0.0074(2) -0.00014(15) 0.00000(16) 0.00369(17)
Ge5 0.0074(2) 0.0070(2) 0.0074(2) 0.00062(16) 0.00044(16) 0.00432(17)
O1 0.0091(14) 0.0101(14) 0.0081(14) 0.0022(12) 0.0032(11) 0.0052(11)
O2 0.0072(13) 0.0105(14) 0.0118(15) -0.0060(12) -0.0009(11) 0.0037(12)
O3 0.0110(14) 0.0083(14) 0.0156(16) -0.0063(12) 0.0027(12) 0.0042(12)
O4 0.0120(14) 0.0075(13) 0.0136(15) 0.0001(11) -0.0029(12) 0.0041(12)
O5 0.0138(14) 0.0123(14) 0.0133(15) -0.0031(12) -0.0028(12) 0.0106(12)
O6 0.0104(14) 0.0098(14) 0.0141(16) -0.0037(12) 0.0004(12) 0.0045(12)
O7 0.0095(14) 0.0094(14) 0.0191(16) 0.0017(12) -0.0021(13) 0.0062(12)
O8 0.0236(17) 0.0158(15) 0.0102(15) 0.0037(12) 0.0009(13) 0.0130(14)
O9 0.0127(14) 0.0116(14) 0.0087(14) 0.0028(12) 0.0026(12) 0.0061(12)

loop_
_atom_type_symbol
_atom_type_description
_atom_type_scat_dispersion_real
_atom_type_scat_dispersion_imag
_atom_type_scat_source
O O 0.0106 0.0060 'International Tables Vol C Tables 4.2.6.8 and 6.1.1.4'
Ge Ge 0.1547 1.8001 'International Tables Vol C Tables 4.2.6.8 and 6.1.1.4'
Cs Cs -0.3680 2.1192 'International Tables Vol C Tables 4.2.6.8 and 6.1.1.4'
U U -9.6767 9.6646 'International Tables Vol C Tables 4.2.6.8 and 6.1.1.4'

loop_
_geom_angle_atom_site_label_1
_geom_angle_atom_site_label_2
_geom_angle_atom_site_label_3
_geom_angle
_geom_angle_site_symmetry_1
_geom_angle_site_symmetry_3
O3 Cs1 O3 90.62(10) 4_655 2_655
O3 Cs1 O5 73.60(7) 4_655 6_765
O3 Cs1 O5 159.81(8) 2_655 6_765
O3 Cs1 O5 159.81(8) 4_655 .
O3 Cs1 O5 73.60(7) 2_655 .
O5 Cs1 O5 124.38(10) 6_765 .
O3 Cs1 O1 124.17(7) 4_655 .
O3 Cs1 O1 135.80(8) 2_655 .
O5 Cs1 O1 64.38(7) 6_765 .
O5 Cs1 O1 65.43(7) . .
O3 Cs1 O1 135.80(8) 4_655 6_765
O3 Cs1 O1 124.17(7) 2_655 6_765
O5 Cs1 O1 65.43(7) 6_765 6_765
O5 Cs1 O1 64.38(7) . 6_765
O1 Cs1 O1 49.25(10) . 6_765
O3 Cs1 O2 106.59(7) 4_655 6_765
O3 Cs1 O2 48.98(7) 2_655 6_765
O5 Cs1 O2 122.87(7) 6_765 6_765
O5 Cs1 O2 72.74(7) . 6_765
O1 Cs1 O2 126.44(7) . 6_765
O1 Cs1 O2 83.42(7) 6_765 6_765
O3 Cs1 O2 48.98(7) 4_655 .
O3 Cs1 O2 106.59(7) 2_655 .
O5 Cs1 O2 72.74(7) 6_765 .
O5 Cs1 O2 122.87(7) . .
O1 Cs1 O2 83.42(7) . .
O1 Cs1 O2 126.44(7) 6_765 .
O2 Cs1 O2 149.43(10) 6_765 .
O3 Cs1 O7 49.64(7) 4_655 5_565
O3 Cs1 O7 62.98(8) 2_655 5_565
O5 Cs1 O7 96.90(7) 6_765 5_565
O5 Cs1 O7 127.66(7) . 5_565
O1 Cs1 O7 160.26(7) . 5_565
O1 Cs1 O7 118.89(7) 6_765 5_565
O2 Cs1 O7 57.19(7) 6_765 5_565
O2 Cs1 O7 97.40(7) . 5_565
O3 Cs1 O7 62.98(8) 4_655 3_775
O3 Cs1 O7 49.64(7) 2_655 3_775
O5 Cs1 O7 127.66(7) 6_765 3_775
O5 Cs1 O7 96.90(7) . 3_775
O1 Cs1 O7 118.89(7) . 3_775
O1 Cs1 O7 160.26(7) 6_765 3_775
O2 Cs1 O7 97.40(7) 6_765 3_775
O2 Cs1 O7 57.19(7) . 3_775
O7 Cs1 O7 76.84(10) 5_565 3_775
O3 Cs1 Ge4 23.89(5) 4_655 4_655
O3 Cs1 Ge4 76.80(6) 2_655 4_655
O5 Cs1 Ge4 83.99(5) 6_765 4_655
O5 Cs1 Ge4 149.64(5) . 4_655
O1 Cs1 Ge4 144.84(5) . 4_655
O1 Cs1 Ge4 131.27(5) 6_765 4_655
O2 Cs1 Ge4 82.86(5) 6_765 4_655
O2 Cs1 Ge4 72.29(5) . 4_655
O7 Cs1 Ge4 25.76(5) 5_565 4_655
O7 Cs1 Ge4 68.14(5) 3_775 4_655
O3 Cs1 Ge4 76.80(5) 4_655 2_655
O3 Cs1 Ge4 23.89(5) 2_655 2_655
O5 Cs1 Ge4 149.64(5) 6_765 2_655
O5 Cs1 Ge4 83.99(5) . 2_655
O1 Cs1 Ge4 131.27(5) . 2_655
O1 Cs1 Ge4 144.84(5) 6_765 2_655
O2 Cs1 Ge4 72.29(5) 6_765 2_655
O2 Cs1 Ge4 82.86(5) . 2_655
O7 Cs1 Ge4 68.14(5) 5_565 2_655
O7 Cs1 Ge4 25.76(5) 3_775 2_655
Ge4 Cs1 Ge4 71.334(13) 4_655 2_655
O4 Cs2 O9 166.24(8) . 9_545
O4 Cs2 O6 74.70(7) . 2_645
O9 Cs2 O6 108.09(7) 9_545 2_645
O4 Cs2 O7 95.30(7) . 3_775
O9 Cs2 O7 92.67(7) 9_545 3_775
O6 Cs2 O7 131.08(7) 2_645 3_775
O4 Cs2 O4 119.00(9) . 9_545
O9 Cs2 O4 50.98(7) 9_545 9_545
O6 Cs2 O4 75.52(7) 2_645 9_545
O7 Cs2 O4 142.94(7) 3_775 9_545
O4 Cs2 O9 84.94(7) . 3_775
O9 Cs2 O9 91.63(7) 9_545 3_775
O6 Cs2 O9 159.63(7) 2_645 3_775
O7 Cs2 O9 50.13(7) 3_775 3_775
O4 Cs2 O9 115.39(7) 9_545 3_775
O4 Cs2 O8 84.12(7) . 8_665
O9 Cs2 O8 83.28(7) 9_545 8_665
O6 Cs2 O8 123.76(7) 2_645 8_665
O7 Cs2 O8 101.83(7) 3_775 8_665
O4 Cs2 O8 70.65(7) 9_545 8_665
O9 Cs2 O8 52.03(7) 3_775 8_665
O4 Cs2 O8 136.57(7) . .
O9 Cs2 O8 55.49(7) 9_545 .
O6 Cs2 O8 73.65(7) 2_645 .
O7 Cs2 O8 83.92(7) 3_775 .
O4 Cs2 O8 80.33(7) 9_545 .
O9 Cs2 O8 123.74(7) 3_775 .
O8 Cs2 O8 138.70(5) 8_665 .
O4 Cs2 O6 72.48(7) . 9_545
O9 Cs2 O6 97.67(7) 9_545 9_545
O6 Cs2 O6 55.61(10) 2_645 9_545
O7 Cs2 O6 164.73(6) 3_775 9_545
O4 Cs2 O6 46.79(7) 9_545 9_545
O9 Cs2 O6 118.04(7) 3_775 9_545
O8 Cs2 O6 68.47(7) 8_665 9_545
O8 Cs2 O6 111.21(7) . 9_545
O4 Cs2 O5 91.18(7) . .
O9 Cs2 O5 100.72(7) 9_545 .
O6 Cs2 O5 48.73(7) 2_645 .
O7 Cs2 O5 84.73(6) 3_775 .
O4 Cs2 O5 106.60(6) 9_545 .
O9 Cs2 O5 133.85(7) 3_775 .
O8 Cs2 O5 172.23(6) 8_665 .
O8 Cs2 O5 45.42(6) . .
O6 Cs2 O5 104.23(6) 9_545 .
O4 Cs2 Ge5 140.46(6) . 9_545
O9 Cs2 Ge5 26.68(5) 9_545 9_545
O6 Cs2 Ge5 99.43(6) 2_645 9_545
O7 Cs2 Ge5 115.57(5) 3_775 9_545
O4 Cs2 Ge5 27.54(5) 9_545 9_545
O9 Cs2 Ge5 96.05(5) 3_775 9_545
O8 Cs2 Ge5 66.53(5) 8_665 9_545
O8 Cs2 Ge5 74.08(5) . 9_545
O6 Cs2 Ge5 72.35(5) 9_545 9_545
O5 Cs2 Ge5 114.56(4) . 9_545
O4 Cs2 Ge5 26.14(5) . .
O9 Cs2 Ge5 150.17(5) 9_545 .
O6 Cs2 Ge5 100.36(5) 2_645 .
O7 Cs2 Ge5 74.65(5) 3_775 .
O4 Cs2 Ge5 132.19(5) 9_545 .
O9 Cs2 Ge5 59.40(5) 3_775 .
O8 Cs2 Ge5 73.42(5) 8_665 .
O8 Cs2 Ge5 145.36(5) . .
O6 Cs2 Ge5 90.94(4) 9_545 .
O5 Cs2 Ge5 104.75(4) . .
Ge5 Cs2 Ge5 139.860(11) 9_545 .
O6 U1 O6 180.0 . 7_755
O6 U1 O6 92.63(11) . 8_665
O6 U1 O6 87.37(11) 7_755 8_665
O6 U1 O6 87.37(11) . 2_645
O6 U1 O6 92.63(11) 7_755 2_645
O6 U1 O6 180.00(18) 8_665 2_645
O6 U1 O6 92.63(11) . 9_545
O6 U1 O6 87.37(11) 7_755 9_545
O6 U1 O6 87.37(11) 8_665 9_545
O6 U1 O6 92.63(11) 2_645 9_545
O6 U1 O6 87.37(11) . 3_765
O6 U1 O6 92.63(11) 7_755 3_765
O6 U1 O6 92.63(11) 8_665 3_765
O6 U1 O6 87.37(11) 2_645 3_765
O6 U1 O6 180.00(17) 9_545 3_765
O6 U1 Cs2 77.66(7) . .
O6 U1 Cs2 102.34(7) 7_755 .
O6 U1 Cs2 138.67(7) 8_665 .
O6 U1 Cs2 41.33(7) 2_645 .
O6 U1 Cs2 53.71(8) 9_545 .
O6 U1 Cs2 126.29(8) 3_765 .
O6 U1 Cs2 53.70(8) . 8_665
O6 U1 Cs2 126.29(8) 7_755 8_665
O6 U1 Cs2 77.66(7) 8_665 8_665
O6 U1 Cs2 102.34(7) 2_645 8_665
O6 U1 Cs2 41.33(7) 9_545 8_665
O6 U1 Cs2 138.67(7) 3_765 8_665
Cs2 U1 Cs2 64.128(3) . 8_665
O6 U1 Cs2 126.30(8) . 2_645
O6 U1 Cs2 53.71(8) 7_755 2_645
O6 U1 Cs2 102.34(7) 8_665 2_645
O6 U1 Cs2 77.66(7) 2_645 2_645
O6 U1 Cs2 138.67(7) 9_545 2_645
O6 U1 Cs2 41.33(7) 3_765 2_645
Cs2 U1 Cs2 115.872(3) . 2_645
Cs2 U1 Cs2 180.000(11) 8_665 2_645
O6 U1 Cs2 138.67(7) . 9_545
O6 U1 Cs2 41.33(7) 7_755 9_545
O6 U1 Cs2 126.29(8) 8_665 9_545
O6 U1 Cs2 53.71(8) 2_645 9_545
O6 U1 Cs2 77.66(7) 9_545 9_545
O6 U1 Cs2 102.34(7) 3_765 9_545
Cs2 U1 Cs2 64.128(3) . 9_545
Cs2 U1 Cs2 115.871(3) 8_665 9_545
Cs2 U1 Cs2 64.129(3) 2_645 9_545
O6 U1 Cs2 102.34(7) . 7_755
O6 U1 Cs2 77.66(7) 7_755 7_755
O6 U1 Cs2 41.33(7) 8_665 7_755
O6 U1 Cs2 138.67(7) 2_645 7_755
O6 U1 Cs2 126.29(8) 9_545 7_755
O6 U1 Cs2 53.71(8) 3_765 7_755
Cs2 U1 Cs2 180.0 . 7_755
Cs2 U1 Cs2 115.871(3) 8_665 7_755
Cs2 U1 Cs2 64.129(3) 2_645 7_755
Cs2 U1 Cs2 115.871(3) 9_545 7_755
O6 U1 Cs2 41.33(7) . 3_765
O6 U1 Cs2 138.67(7) 7_755 3_765
O6 U1 Cs2 53.71(8) 8_665 3_765
O6 U1 Cs2 126.29(8) 2_645 3_765
O6 U1 Cs2 102.34(7) 9_545 3_765
O6 U1 Cs2 77.66(7) 3_765 3_765
Cs2 U1 Cs2 115.872(3) . 3_765
Cs2 U1 Cs2 64.129(3) 8_665 3_765
Cs2 U1 Cs2 115.871(3) 2_645 3_765
Cs2 U1 Cs2 180.000(10) 9_545 3_765
Cs2 U1 Cs2 64.129(3) 7_755 3_765
O9 U2 O9 87.68(11) 9_545 8_565
O9 U2 O9 87.68(11) 9_545 7_765
O9 U2 O9 87.68(11) 8_565 7_765
O9 U2 O8 90.93(11) 9_545 .
O9 U2 O8 87.52(11) 8_565 .
O9 U2 O8 175.05(11) 7_765 .
O9 U2 O8 87.52(11) 9_545 2_655
O9 U2 O8 175.05(11) 8_565 2_655
O9 U2 O8 90.93(11) 7_765 2_655
O8 U2 O8 93.76(11) . 2_655
O9 U2 O8 175.05(11) 9_545 3_665
O9 U2 O8 90.93(11) 8_565 3_665
O9 U2 O8 87.52(11) 7_765 3_665
O8 U2 O8 93.76(11) . 3_665
O8 U2 O8 93.75(11) 2_655 3_665
O9 U2 Cs2 44.89(8) 9_545 .
O9 U2 Cs2 110.02(7) 8_565 .
O9 U2 Cs2 125.80(7) 7_765 .
O8 U2 Cs2 55.13(8) . .
O8 U2 Cs2 67.11(8) 2_655 .
O8 U2 Cs2 139.86(8) 3_665 .
O9 U2 Cs2 125.80(7) 9_545 3_665
O9 U2 Cs2 44.89(8) 8_565 3_665
O9 U2 Cs2 110.02(7) 7_765 3_665
O8 U2 Cs2 67.10(8) . 3_665
O8 U2 Cs2 139.86(8) 2_655 3_665
O8 U2 Cs2 55.13(8) 3_665 3_665
Cs2 U2 Cs2 118.544(2) . 3_665
O9 U2 Cs2 110.02(7) 9_545 2_655
O9 U2 Cs2 125.80(7) 8_565 2_655
O9 U2 Cs2 44.89(8) 7_765 2_655
O8 U2 Cs2 139.86(8) . 2_655
O8 U2 Cs2 55.13(8) 2_655 2_655
O8 U2 Cs2 67.10(8) 3_665 2_655
Cs2 U2 Cs2 118.545(2) . 2_655
Cs2 U2 Cs2 118.544(2) 3_665 2_655
O9 U2 Cs2 65.41(7) 9_545 9_545
O9 U2 Cs2 46.73(7) 8_565 9_545
O9 U2 Cs2 124.88(8) 7_765 9_545
O8 U2 Cs2 50.38(8) . 9_545
O8 U2 Cs2 131.55(8) 2_655 9_545
O8 U2 Cs2 116.71(8) 3_665 9_545
Cs2 U2 Cs2 65.429(7) . 9_545
Cs2 U2 Cs2 62.550(6) 3_665 9_545
Cs2 U2 Cs2 169.756(7) 2_655 9_545
O9 U2 Cs2 46.72(7) 9_545 7_765
O9 U2 Cs2 124.87(8) 8_565 7_765
O9 U2 Cs2 65.41(7) 7_765 7_765
O8 U2 Cs2 116.71(8) . 7_765
O8 U2 Cs2 50.38(8) 2_655 7_765
O8 U2 Cs2 131.55(8) 3_665 7_765
Cs2 U2 Cs2 62.550(6) . 7_765
Cs2 U2 Cs2 169.756(7) 3_665 7_765
Cs2 U2 Cs2 65.429(7) 2_655 7_765
Cs2 U2 Cs2 111.726(5) 9_545 7_765
O9 U2 Cs2 124.87(8) 9_545 8_565
O9 U2 Cs2 65.41(7) 8_565 8_565
O9 U2 Cs2 46.72(7) 7_765 8_565
O8 U2 Cs2 131.55(8) . 8_565
O8 U2 Cs2 116.71(8) 2_655 8_565
O8 U2 Cs2 50.38(8) 3_665 8_565
Cs2 U2 Cs2 169.755(7) . 8_565
Cs2 U2 Cs2 65.429(7) 3_665 8_565
Cs2 U2 Cs2 62.550(6) 2_655 8_565
Cs2 U2 Cs2 111.726(5) 9_545 8_565
Cs2 U2 Cs2 111.726(5) 7_765 8_565
O1 Ge1 O1 90.11(12) . 2_645
O1 Ge1 O1 92.22(16) . 4_645
O1 Ge1 O1 176.78(15) 2_645 4_645
O1 Ge1 O1 87.66(16) . 6_765
O1 Ge1 O1 92.22(16) 2_645 6_765
O1 Ge1 O1 90.11(12) 4_645 6_765
O1 Ge1 O1 90.11(12) . 3_765
O1 Ge1 O1 90.11(12) 2_645 3_765
O1 Ge1 O1 87.66(16) 4_645 3_765
O1 Ge1 O1 176.78(15) 6_765 3_765
O1 Ge1 O1 176.78(15) . 5
O1 Ge1 O1 87.66(16) 2_645 5
O1 Ge1 O1 90.11(12) 4_645 5
O1 Ge1 O1 90.11(12) 6_765 5
O1 Ge1 O1 92.22(16) 3_765 5
O1 Ge1 Cs1 133.89(8) . 2_645
O1 Ge1 Cs1 43.83(8) 2_645 2_645
O1 Ge1 Cs1 133.89(8) 4_645 2_645
O1 Ge1 Cs1 91.61(7) 6_765 2_645
O1 Ge1 Cs1 91.61(7) 3_765 2_645
O1 Ge1 Cs1 43.83(8) 5 2_645
O1 Ge1 Cs1 91.61(7) . 3_765
O1 Ge1 Cs1 133.89(8) 2_645 3_765
O1 Ge1 Cs1 43.83(8) 4_645 3_765
O1 Ge1 Cs1 133.89(8) 6_765 3_765
O1 Ge1 Cs1 43.83(8) 3_765 3_765
O1 Ge1 Cs1 91.61(7) 5 3_765
Cs1 Ge1 Cs1 120.0 2_645 3_765
O1 Ge1 Cs1 43.83(8) . .
O1 Ge1 Cs1 91.61(7) 2_645 .
O1 Ge1 Cs1 91.61(7) 4_645 .
O1 Ge1 Cs1 43.83(8) 6_765 .
O1 Ge1 Cs1 133.89(8) 3_765 .
O1 Ge1 Cs1 133.89(8) 5 .
Cs1 Ge1 Cs1 120.0 2_645 .
Cs1 Ge1 Cs1 120.0 3_765 .
O3 Ge2 O3 92.76(13) 2_655 3_665
O3 Ge2 O3 92.76(13) 2_655 .
O3 Ge2 O3 92.76(13) 3_665 .
O3 Ge2 O2 87.21(12) 2_655 6_765
O3 Ge2 O2 176.13(12) 3_665 6_765
O3 Ge2 O2 91.11(12) . 6_765
O3 Ge2 O2 91.11(13) 2_655 5_565
O3 Ge2 O2 87.21(12) 3_665 5_565
O3 Ge2 O2 176.13(12) . 5_565
O2 Ge2 O2 88.91(13) 6_765 5_565
O3 Ge2 O2 176.13(12) 2_655 4_545
O3 Ge2 O2 91.11(13) 3_665 4_545
O3 Ge2 O2 87.21(12) . 4_545
O2 Ge2 O2 88.91(13) 6_765 4_545
O2 Ge2 O2 88.91(13) 5_565 4_545
O3 Ge2 Cs1 42.36(8) 2_655 .
O3 Ge2 Cs1 134.60(10) 3_665 .
O3 Ge2 Cs1 84.76(8) . .
O2 Ge2 Cs1 46.01(8) 6_765 .
O2 Ge2 Cs1 98.02(8) 5_565 .
O2 Ge2 Cs1 133.82(9) 4_545 .
O3 Ge2 Cs1 134.60(10) 2_655 3_665
O3 Ge2 Cs1 84.76(8) 3_665 3_665
O3 Ge2 Cs1 42.36(8) . 3_665
O2 Ge2 Cs1 98.02(8) 6_765 3_665
O2 Ge2 Cs1 133.82(9) 5_565 3_665
O2 Ge2 Cs1 46.01(8) 4_545 3_665
Cs1 Ge2 Cs1 119.401(3) . 3_665
O3 Ge2 Cs1 84.76(8) 2_655 2_655
O3 Ge2 Cs1 42.36(8) 3_665 2_655
O3 Ge2 Cs1 134.60(10) . 2_655
O2 Ge2 Cs1 133.82(9) 6_765 2_655
O2 Ge2 Cs1 46.01(8) 5_565 2_655
O2 Ge2 Cs1 98.02(8) 4_545 2_655
Cs1 Ge2 Cs1 119.400(3) . 2_655
Cs1 Ge2 Cs1 119.400(3) 3_665 2_655
O1 Ge3 O6 117.70(14) . .
O1 Ge3 O4 106.47(13) . .
O6 Ge3 O4 100.34(14) . .
O1 Ge3 O5 114.85(13) . 3_765
O6 Ge3 O5 109.69(13) . 3_765
O4 Ge3 O5 106.01(13) . 3_765
O1 Ge3 Cs2 134.21(9) . 3_765
O6 Ge3 Cs2 43.58(9) . 3_765
O4 Ge3 Cs2 117.24(10) . 3_765
O5 Ge3 Cs2 66.47(9) 3_765 3_765
O1 Ge3 Cs2 147.57(9) . 8_665
O6 Ge3 Cs2 58.26(9) . 8_665
O4 Ge3 Cs2 49.82(10) . 8_665
O5 Ge3 Cs2 94.92(9) 3_765 8_665
Cs2 Ge3 Cs2 68.253(7) 3_765 8_665
O1 Ge3 Cs2 80.01(9) . .
O6 Ge3 Cs2 86.89(9) . .
O4 Ge3 Cs2 40.06(9) . .
O5 Ge3 Cs2 145.66(9) 3_765 .
Cs2 Ge3 Cs2 126.397(14) 3_765 .
Cs2 Ge3 Cs2 67.834(7) 8_665 .
O1 Ge3 Cs1 92.77(9) . 3_765
O6 Ge3 Cs1 94.86(9) . 3_765
O4 Ge3 Cs1 145.93(9) . 3_765
O5 Ge3 Cs1 39.92(9) 3_765 3_765
Cs2 Ge3 Cs1 57.961(7) 3_765 3_765
Cs2 Ge3 Cs1 119.190(11) 8_665 3_765
Cs2 Ge3 Cs1 172.529(12) . 3_765
O1 Ge3 Cs1 39.05(9) . .
O6 Ge3 Cs1 136.35(9) . .
O4 Ge3 Cs1 69.46(10) . .
O5 Ge3 Cs1 113.92(9) 3_765 .
Cs2 Ge3 Cs1 173.182(12) 3_765 .
Cs2 Ge3 Cs1 118.100(11) 8_665 .
Cs2 Ge3 Cs1 57.443(7) . .
Cs1 Ge3 Cs1 117.553(11) 3_765 .
O3 Ge4 O8 113.83(14) . .
O3 Ge4 O5 120.38(14) . .
O8 Ge4 O5 105.32(14) . .
O3 Ge4 O7 99.10(13) . 2_645
O8 Ge4 O7 109.06(14) . 2_645
O5 Ge4 O7 108.63(13) . 2_645
O3 Ge4 Cs1 46.93(9) . 3_665
O8 Ge4 Cs1 123.14(10) . 3_665
O5 Ge4 Cs1 131.11(10) . 3_665
O7 Ge4 Cs1 52.20(9) 2_645 3_665
O3 Ge4 Cs2 90.43(10) . 3_665
O8 Ge4 Cs2 69.51(10) . 3_665
O5 Ge4 Cs2 146.39(9) . 3_665
O7 Ge4 Cs2 48.47(9) 2_645 3_665
Cs1 Ge4 Cs2 59.965(8) 3_665 3_665
O3 Ge4 Cs1 86.70(9) . .
O8 Ge4 Cs1 100.05(10) . .
O5 Ge4 Cs1 42.34(9) . .
O7 Ge4 Cs1 144.60(10) 2_645 .
Cs1 Ge4 Cs1 124.702(11) 3_665 .
Cs2 Ge4 Cs1 166.932(13) 3_665 .
O3 Ge4 Cs2 151.11(10) . 9_545
O8 Ge4 Cs2 48.11(10) . 9_545
O5 Ge4 Cs2 88.22(9) . 9_545
O7 Ge4 Cs2 72.86(10) 2_645 9_545
Cs1 Ge4 Cs2 118.198(10) 3_665 9_545
Cs2 Ge4 Cs2 63.175(9) 3_665 9_545
Cs1 Ge4 Cs2 116.218(10) . 9_545
O3 Ge4 Cs2 124.57(9) . .
O8 Ge4 Cs2 48.14(10) . .
O5 Ge4 Cs2 59.56(9) . .
O7 Ge4 Cs2 135.33(9) 2_645 .
Cs1 Ge4 Cs2 167.576(12) 3_665 .
Cs2 Ge4 Cs2 115.713(13) 3_665 .
Cs1 Ge4 Cs2 56.791(7) . .
Cs2 Ge4 Cs2 64.315(8) 9_545 .
O2 Ge5 O7 122.19(14) . .
O2 Ge5 O9 115.73(13) . .
O7 Ge5 O9 104.45(13) . .
O2 Ge5 O4 105.34(13) . .
O7 Ge5 O4 105.19(13) . .
O9 Ge5 O4 101.60(14) . .
O2 Ge5 Cs2 148.94(9) . 8_665
O7 Ge5 Cs2 88.71(10) . 8_665
O9 Ge5 Cs2 51.60(9) . 8_665
O4 Ge5 Cs2 58.62(10) . 8_665
O2 Ge5 Cs2 76.27(9) . .
O7 Ge5 Cs2 153.36(9) . .
O9 Ge5 Cs2 80.30(9) . .
O4 Ge5 Cs2 48.61(9) . .
Cs2 Ge5 Cs2 73.602(10) 8_665 .
O2 Ge5 Cs2 130.91(9) . 2_755
O7 Ge5 Cs2 52.07(10) . 2_755
O9 Ge5 Cs2 54.10(9) . 2_755
O4 Ge5 Cs2 123.56(10) . 2_755
Cs2 Ge5 Cs2 68.969(10) 8_665 2_755
Cs2 Ge5 Cs2 132.826(15) . 2_755
O2 Ge5 Cs1 38.83(9) . .
O7 Ge5 Cs1 121.63(10) . .
O9 Ge5 Cs1 133.92(9) . .
O4 Ge5 Cs1 68.28(10) . .
Cs2 Ge5 Cs1 124.355(12) 8_665 .
Cs2 Ge5 Cs1 58.938(8) . .
Cs2 Ge5 Cs1 166.532(13) 2_755 .
Ge3 O1 Ge1 124.90(14) . .
Ge3 O1 Cs1 120.75(12) . .
Ge1 O1 Cs1 111.55(11) . .
Ge5 O2 Ge2 122.13(15) . 4_655
Ge5 O2 Cs1 121.40(13) . .
Ge2 O2 Cs1 108.46(11) 4_655 .
Ge4 O3 Ge2 136.90(16) . .
Ge4 O3 Cs1 109.19(12) . 3_665
Ge2 O3 Cs1 113.64(12) . 3_665
Ge3 O4 Ge5 130.39(17) . .
Ge3 O4 Cs2 117.75(12) . .
Ge5 O4 Cs2 105.26(11) . .
Ge3 O4 Cs2 105.76(12) . 8_665
Ge5 O4 Cs2 93.84(11) . 8_665
Cs2 O4 Cs2 94.33(8) . 8_665
Ge4 O5 Ge3 124.55(16) . 2_645
Ge4 O5 Cs1 115.15(12) . .
Ge3 O5 Cs1 118.54(12) 2_645 .
Ge4 O5 Cs2 96.58(11) . .
Ge3 O5 Cs2 87.87(10) 2_645 .
Cs1 O5 Cs2 71.53(6) . .
Ge3 O6 U1 133.70(15) . .
Ge3 O6 Cs2 113.23(12) . 3_765
U1 O6 Cs2 111.23(10) . 3_765
Ge3 O6 Cs2 96.66(11) . 8_665
U1 O6 Cs2 96.90(10) . 8_665
Cs2 O6 Cs2 88.32(7) 3_765 8_665
Ge5 O7 Ge4 127.69(17) . 3_765
Ge5 O7 Cs1 125.78(13) . 2_755
Ge4 O7 Cs1 102.04(11) 3_765 2_755
Ge5 O7 Cs2 102.70(12) . 2_755
Ge4 O7 Cs2 107.38(12) 3_765 2_755
Cs1 O7 Cs2 77.83(6) 2_755 2_755
Ge4 O8 U2 142.86(16) . .
Ge4 O8 Cs2 109.52(12) . 9_545
U2 O8 Cs2 100.71(10) . 9_545
Ge4 O8 Cs2 109.54(12) . .
U2 O8 Cs2 93.95(9) . .
Cs2 O8 Cs2 84.70(7) 9_545 .
Ge5 O9 U2 142.35(15) . 7_765
Ge5 O9 Cs2 101.73(11) . 8_665
U2 O9 Cs2 105.91(11) 7_765 8_665
Ge5 O9 Cs2 100.38(11) . 2_755
U2 O9 Cs2 105.42(10) 7_765 2_755
Cs2 O9 Cs2 88.37(7) 8_665 2_755

loop_
_geom_bond_atom_site_label_1
_geom_bond_atom_site_label_2
_geom_bond_distance
_geom_bond_site_symmetry_2
Cs1 O3 3.078(3) 4_655
Cs1 O3 3.078(3) 2_655
Cs1 O5 3.108(3) 6_765
Cs1 O5 3.109(3) .
Cs1 O1 3.138(3) .
Cs1 O1 3.138(3) 6_765
Cs1 O2 3.174(3) 6_765
Cs1 O2 3.174(3) .
Cs1 O7 3.215(3) 5_565
Cs1 O7 3.215(3) 3_775
Cs1 Ge4 3.9796(5) 4_655
Cs1 Ge4 3.9796(5) 2_655
Cs2 O4 3.016(3) .
Cs2 O9 3.059(3) 9_545
Cs2 O6 3.078(3) 2_645
Cs2 O7 3.235(3) 3_775
Cs2 O4 3.271(3) 9_545
Cs2 O9 3.295(3) 3_775
Cs2 O8 3.420(3) 8_665
Cs2 O8 3.428(3) .
Cs2 O6 3.528(3) 9_545
Cs2 O5 3.765(3) .
Cs2 Ge5 3.8222(5) 9_545
Cs2 Ge5 3.8789(5) .
U1 O6 2.148(3) .
U1 O6 2.148(3) 7_755
U1 O6 2.148(3) 8_665
U1 O6 2.148(3) 2_645
U1 O6 2.148(3) 9_545
U1 O6 2.148(3) 3_765
U1 Cs2 4.3452(3) 8_665
U1 Cs2 4.3452(3) 2_645
U1 Cs2 4.3452(3) 9_545
U1 Cs2 4.3452(3) 7_755
U1 Cs2 4.3452(3) 3_765
U2 O9 2.114(3) 9_545
U2 O9 2.114(3) 8_565
U2 O9 2.114(3) 7_765
U2 O8 2.147(3) .
U2 O8 2.147(3) 2_655
U2 O8 2.147(3) 3_665
U2 Cs2 4.1683(3) 3_665
U2 Cs2 4.1683(3) 2_655
U2 Cs2 4.3627(3) 9_545
U2 Cs2 4.3627(3) 7_765
U2 Cs2 4.3627(3) 8_565
Ge1 O1 1.888(3) .
Ge1 O1 1.888(3) 2_645
Ge1 O1 1.888(3) 4_645
Ge1 O1 1.888(3) 6_765
Ge1 O1 1.888(3) 3_765
Ge1 O1 1.888(3) 5
Ge1 Cs1 4.2143(4) 2_645
Ge1 Cs1 4.2143(4) 3_765
Ge2 O3 1.858(3) 2_655
Ge2 O3 1.858(3) 3_665
Ge2 O3 1.858(3) .
Ge2 O2 1.902(3) 6_765
Ge2 O2 1.902(3) 5_565
Ge2 O2 1.902(3) 4_545
Ge2 Cs1 4.1847(2) 3_665
Ge2 Cs1 4.1847(2) 2_655
Ge3 O1 1.720(3) .
Ge3 O6 1.758(3) .
Ge3 O4 1.770(3) .
Ge3 O5 1.778(3) 3_765
Ge3 Cs2 4.1033(5) 3_765
Ge3 Cs2 4.1201(5) 8_665
Ge3 Cs1 4.2551(5) 3_765
Ge4 O3 1.706(3) .
Ge4 O8 1.748(3) .
Ge4 O5 1.766(3) .
Ge4 O7 1.769(3) 2_645
Ge4 Cs1 3.9796(5) 3_665
Ge4 Cs2 4.1245(5) 3_665
Ge4 Cs2 4.3300(5) 9_545
Ge5 O2 1.712(3) .
Ge5 O7 1.748(3) .
Ge5 O9 1.753(3) .
Ge5 O4 1.771(3) .
Ge5 Cs2 3.8222(5) 8_665
Ge5 Cs2 4.0012(5) 2_755
O2 Ge2 1.902(3) 4_655
O3 Cs1 3.078(3) 3_665
O4 Cs2 3.271(3) 8_665
O5 Ge3 1.778(3) 2_645
O6 Cs2 3.078(3) 3_765
O6 Cs2 3.528(3) 8_665
O7 Ge4 1.769(3) 3_765
O7 Cs1 3.215(3) 2_755
O7 Cs2 3.235(3) 2_755
O8 Cs2 3.420(3) 9_545
O9 U2 2.114(3) 7_765
O9 Cs2 3.059(3) 8_665
O9 Cs2 3.295(3) 2_755
